data_7017474
loop_
_publ_author_name
'Lemmerer, Andreas'
'Billing, David G.'

_publ_section_title
;
 Synthesis, characterization and phase transitions of the
 inorganic-organic layered perovskite-type hybrids
 [(C(n)H(2n+1)NH3)2PbI4], n = 7, 8, 9 and 10.
;
_journal_issue 4
_journal_name_full 'Dalton transactions (Cambridge, England : 2003)'
_journal_page_first 1146
_journal_page_last 1157
_journal_paper_doi 10.1039/c0dt01805h
_journal_volume 41
_journal_year 2012
_chemical_formula_moiety '2(C7 H18 N), I4 Pb'
_chemical_formula_sum 'C14 H36 I4 N2 Pb'
_chemical_formula_weight 947.24
_chemical_name_common 'bis(heptylammonium)tetraiodoplumbate(ii) PHASE II'
_chemical_name_systematic
;
bis(heptylammonium)tetraiodoplumbate(II) PHASE II
;
_space_group_IT_number 61
_symmetry_cell_setting orthorhombic
_symmetry_space_group_name_Hall '-P 2ac 2ab'
_symmetry_space_group_name_H-M 'P b c a'
_atom_sites_solution_hydrogens geom
_atom_sites_solution_primary direct
_atom_sites_solution_secondary difmap
_audit_conform_dict_location ftp://ftp.iucr.org/pub/cif_core.dic
_audit_conform_dict_name cif_core.dic
_audit_conform_dict_version 2.3
_audit_creation_date 2011-05-18T10:12:53-00:00
_audit_creation_method 'WinGX routine CIF_UPDATE'
_cell_angle_alpha 90
_cell_angle_beta 90
_cell_angle_gamma 90
_cell_formula_units_Z 4
_cell_length_a 8.8549(15)
_cell_length_b 8.6840(19)
_cell_length_c 36.612(13)
_cell_measurement_reflns_used 878
_cell_measurement_temperature 293(2)
_cell_measurement_theta_max 24.18
_cell_measurement_theta_min 3.2
_cell_volume 2815.3(13)
_computing_cell_refinement 'SAINT-Plus (Bruker, 2004)'
_computing_data_collection 'APEX2 (Bruker, 2005)'
_computing_data_reduction 'SAINT-Plus and XPREP (Bruker, 2004)'
_computing_molecular_graphics
;
Ortep-3 for Windows (Farrugia, 1997) and DIAMOND (Brandenburg, 1999)
;
_computing_publication_material
;
WinGX publication routines (Farrugia, 1999) and PLATON (Spek, 2002)
;
_computing_structure_refinement 'SHELXL-97 (Sheldrick, 2008)'
_computing_structure_solution 'SHELXS-97 (Sheldrick, 2008)'
_diffrn_ambient_temperature 293(2)
_diffrn_measured_fraction_theta_full 0.989
_diffrn_measured_fraction_theta_max 0.989
_diffrn_measurement_device_type 'CCD area detector'
_diffrn_measurement_method 'phi and omega scans'
_diffrn_radiation_monochromator graphite
_diffrn_radiation_type MoK\a
_diffrn_radiation_wavelength 0.71073
_diffrn_reflns_av_R_equivalents 0.2791
_diffrn_reflns_av_unetI/netI 0.1948
_diffrn_reflns_limit_h_max 10
_diffrn_reflns_limit_h_min -10
_diffrn_reflns_limit_k_max 10
_diffrn_reflns_limit_k_min -8
_diffrn_reflns_limit_l_max 40
_diffrn_reflns_limit_l_min -44
_diffrn_reflns_number 8183
_diffrn_reflns_theta_full 25.5
_diffrn_reflns_theta_max 25.5
_diffrn_reflns_theta_min 2.56
_exptl_absorpt_coefficient_mu 10.378
_exptl_absorpt_correction_T_max 0.8969
_exptl_absorpt_correction_T_min 0.1569
_exptl_absorpt_correction_type integration
_exptl_absorpt_process_details 'Bruker XPREP (Bruker, 2004)'
_exptl_crystal_colour orange
_exptl_crystal_density_diffrn 2.235
_exptl_crystal_density_meas 0
_exptl_crystal_density_method 'not measured'
_exptl_crystal_description plate
_exptl_crystal_F_000 1712
_exptl_crystal_size_max 0.28
_exptl_crystal_size_mid 0.24
_exptl_crystal_size_min 0.01
_refine_diff_density_max 1.13
_refine_diff_density_min -1.507
_refine_diff_density_rms 0.205
_refine_ls_extinction_method none
_refine_ls_goodness_of_fit_ref 1.055
_refine_ls_hydrogen_treatment constr
_refine_ls_matrix_type full
_refine_ls_number_parameters 50
_refine_ls_number_reflns 2615
_refine_ls_number_restraints 20
_refine_ls_restrained_S_all 1.052
_refine_ls_R_factor_all 0.3144
_refine_ls_R_factor_gt 0.174
_refine_ls_shift/su_max 0
_refine_ls_shift/su_mean 0
_refine_ls_structure_factor_coef Fsqd
_refine_ls_weighting_details 'calc w=1/[\s^2^(Fo^2^)^2^+290.3763P] where P=(Fo^2^+2Fc^2^)/3'
_refine_ls_weighting_scheme calc
_refine_ls_wR_factor_gt 0.2889
_refine_ls_wR_factor_ref 0.3394
_reflns_number_gt 800
_reflns_number_total 2615
_reflns_threshold_expression >2sigma(I)
_cod_data_source_file c0dt01805h.txt
_cod_data_source_block 1c
_cod_depositor_comments
;
The following automatic conversions were performed:

'_symmetry_cell_setting' value 'Orthorhombic' changed to
'orthorhombic' according to
/home/saulius/struct/CIF-dictionaries/cif_core.dic dictionary named
'cif_core.dic' version 2.4.1 from 2010-06-29.

Automatic conversion script
Id: cif_fix_values 1715 2011-07-08 13:25:40Z adriana 
;
_cod_original_cell_volume 2815.4(12)
_cod_original_sg_symbol_H-M Pbca
_cod_database_code 7017474

loop_
_symmetry_equiv_pos_as_xyz
'x, y, z'
'-x+1/2, -y, z+1/2'
'-x, y+1/2, -z+1/2'
'x+1/2, -y+1/2, -z'
'-x, -y, -z'
'x-1/2, y, -z-1/2'
'x, -y-1/2, z-1/2'
'-x-1/2, y-1/2, z'

loop_
_atom_site_label
_atom_site_type_symbol
_atom_site_fract_x
_atom_site_fract_y
_atom_site_fract_z
_atom_site_U_iso_or_equiv
_atom_site_adp_type
_atom_site_occupancy
_atom_site_symmetry_multiplicity
_atom_site_calc_flag
_atom_site_refinement_flags
C1 C 0.97(2) 0.468(17) 0.901(3) 0.61(5) Uiso 1 1 d DU
H1D H 0.8645 0.4646 0.9069 0.728 Uiso 1 1 calc R
H1E H 1.0111 0.365 0.903 0.728 Uiso 1 1 calc R
C2 C 0.99(2) 0.519(16) 0.861(3) 0.61(5) Uiso 1 1 d DU
H2A H 1.0923 0.521 0.8545 0.728 Uiso 1 1 calc R
H2B H 0.9479 0.6237 0.8587 0.728 Uiso 1 1 calc R
C3 C 0.902(15) 0.416(15) 0.834(3) 0.61(5) Uiso 1 1 d DU
H3A H 0.7976 0.4084 0.842 0.728 Uiso 1 1 calc R
H3B H 0.9456 0.3137 0.8353 0.728 Uiso 1 1 calc R
C4 C 0.908(18) 0.473(12) 0.795(3) 0.61(5) Uiso 1 1 d DU
H4A H 0.976 0.5605 0.7938 0.728 Uiso 1 1 calc R
H4B H 0.8078 0.5093 0.7882 0.728 Uiso 1 1 calc R
C5 C 0.959(18) 0.35(2) 0.768(3) 0.61(5) Uiso 1 1 d DU
H5A H 0.9532 0.2512 0.7798 0.728 Uiso 1 1 calc R
H5B H 1.0633 0.3701 0.7617 0.728 Uiso 1 1 calc R
C6 C 0.865(13) 0.35(2) 0.733(4) 0.61(5) Uiso 1 1 d DU
H6A H 0.779 0.4156 0.7361 0.728 Uiso 1 1 calc R
H6B H 0.8263 0.2439 0.7298 0.728 Uiso 1 1 calc R
C7 C 0.95(2) 0.39(2) 0.699(3) 0.61(5) Uiso 1 1 d DU
H7A H 0.9278 0.4992 0.6931 0.91 Uiso 1 1 calc R
H7B H 0.9261 0.3282 0.6794 0.91 Uiso 1 1 calc R
H7C H 1.0589 0.3869 0.7041 0.91 Uiso 1 1 calc R
N1 N 1.048(17) 0.569(17) 0.926(3) 0.61(5) Uiso 1 1 d DU
H1A H 0.9984 0.5701 0.947 0.91 Uiso 1 1 calc R
H1B H 1.0516 0.6636 0.9167 0.91 Uiso 1 1 calc R
H1C H 1.1415 0.5344 0.9295 0.91 Uiso 1 1 calc R
I1 I 1.0348(5) 0.9875(6) 0.9126(2) 0.246(4) Uani 1 1 d .
I2 I 0.6972(3) 1.1947(3) 0.9961(2) 0.227(4) Uani 1 1 d .
Pb1 Pb 1 1 1 0.192(3) Uani 1 2 d S

loop_
_atom_site_aniso_label
_atom_site_aniso_U_11
_atom_site_aniso_U_22
_atom_site_aniso_U_33
_atom_site_aniso_U_23
_atom_site_aniso_U_13
_atom_site_aniso_U_12
I1 0.133(4) 0.112(3) 0.494(13) 0.036(5) -0.004(6) 0.021(3)
I2 0.0550(16) 0.0561(16) 0.569(11) 0.048(4) -0.018(4) 0.0235(13)
Pb1 0.0388(10) 0.0395(11) 0.498(8) 0.060(3) 0.008(3) 0.0005(10)

loop_
_atom_type_symbol
_atom_type_description
_atom_type_scat_dispersion_real
_atom_type_scat_dispersion_imag
_atom_type_scat_source
C C 0.0033 0.0016 'International Tables Vol C Tables 4.2.6.8 and 6.1.1.4'
H H 0 0 'International Tables Vol C Tables 4.2.6.8 and 6.1.1.4'
N N 0.0061 0.0033 'International Tables Vol C Tables 4.2.6.8 and 6.1.1.4'
I I -0.4742 1.8119 'International Tables Vol C Tables 4.2.6.8 and 6.1.1.4'
Pb Pb -3.3944 10.1111 'International Tables Vol C Tables 4.2.6.8 and 6.1.1.4'

loop_
_exptl_crystal_face_index_h
_exptl_crystal_face_index_k
_exptl_crystal_face_index_l
_exptl_crystal_face_perp_dist
0 0 1 0.005
0 0 -1 0.005
-1 0 0 0.14
1 0 0 0.14
0 1 0 0.12
0 -1 0 0.12

loop_
_geom_angle_atom_site_label_1
_geom_angle_atom_site_label_2
_geom_angle_atom_site_label_3
_geom_angle
_geom_angle_site_symmetry_1
_geom_angle_site_symmetry_3
N1 C1 C2 113(3) . .
N1 C1 H1D 109 . .
C2 C1 H1D 109 . .
N1 C1 H1E 109 . .
C2 C1 H1E 109 . .
H1D C1 H1E 107.8 . .
C1 C2 C3 113.3(16) . .
C1 C2 H2A 108.9 . .
C3 C2 H2A 108.9 . .
C1 C2 H2B 108.9 . .
C3 C2 H2B 108.9 . .
H2A C2 H2B 107.7 . .
C2 C3 C4 113.5(16) . .
C2 C3 H3A 108.9 . .
C4 C3 H3A 108.9 . .
C2 C3 H3B 108.9 . .
C4 C3 H3B 108.9 . .
H3A C3 H3B 107.7 . .
C3 C4 C5 113.4(16) . .
C3 C4 H4A 108.9 . .
C5 C4 H4A 108.9 . .
C3 C4 H4B 108.9 . .
C5 C4 H4B 108.9 . .
H4A C4 H4B 107.7 . .
C4 C5 C6 113.6(16) . .
C4 C5 H5A 108.9 . .
C6 C5 H5A 108.9 . .
C4 C5 H5B 108.9 . .
C6 C5 H5B 108.9 . .
H5A C5 H5B 107.7 . .
C5 C6 C7 113.6(16) . .
C5 C6 H6A 108.8 . .
C7 C6 H6A 108.8 . .
C5 C6 H6B 108.8 . .
C7 C6 H6B 108.8 . .
H6A C6 H6B 107.7 . .
C6 C7 H7A 109.5 . .
C6 C7 H7B 109.5 . .
H7A C7 H7B 109.5 . .
C6 C7 H7C 109.5 . .
H7A C7 H7C 109.5 . .
H7B C7 H7C 109.5 . .
C1 N1 H1A 109.5 . .
C1 N1 H1B 109.5 . .
H1A N1 H1B 109.5 . .
C1 N1 H1C 109.5 . .
H1A N1 H1C 109.5 . .
H1B N1 H1C 109.5 . .
Pb1 I2 Pb1 155.09(13) . 4_477
I2 Pb1 I2 180.000(2) 5_777 .
I2 Pb1 I2 88.76(3) 5_777 4_577
I2 Pb1 I2 91.24(3) . 4_577
I2 Pb1 I2 91.24(3) 5_777 8_755
I2 Pb1 I2 88.76(3) . 8_755
I2 Pb1 I2 180 4_577 8_755
I2 Pb1 I1 86.87(18) 5_777 .
I2 Pb1 I1 93.13(18) . .
I2 Pb1 I1 91.13(18) 4_577 .
I2 Pb1 I1 88.87(18) 8_755 .
I2 Pb1 I1 93.13(18) 5_777 5_777
I2 Pb1 I1 86.87(18) . 5_777
I2 Pb1 I1 88.87(18) 4_577 5_777
I2 Pb1 I1 91.13(18) 8_755 5_777
I1 Pb1 I1 180.000(2) . 5_777

loop_
_geom_bond_atom_site_label_1
_geom_bond_atom_site_label_2
_geom_bond_distance
_geom_bond_site_symmetry_2
C1 N1 1.45(2) .
C1 C2 1.520(10) .
C1 H1D 0.97 .
C1 H1E 0.97 .
C2 C3 1.520(10) .
C2 H2A 0.97 .
C2 H2B 0.97 .
C3 C4 1.519(10) .
C3 H3A 0.97 .
C3 H3B 0.97 .
C4 C5 1.521(10) .
C4 H4A 0.97 .
C4 H4B 0.97 .
C5 C6 1.521(10) .
C5 H5A 0.97 .
C5 H5B 0.97 .
C6 C7 1.520(10) .
C6 H6A 0.97 .
C6 H6B 0.97 .
C7 H7A 0.96 .
C7 H7B 0.96 .
C7 H7C 0.96 .
N1 H1A 0.89 .
N1 H1B 0.89 .
N1 H1C 0.89 .
I1 Pb1 3.218(9) .
I2 Pb1 3.173(3) .
I2 Pb1 3.177(3) 4_477
Pb1 I2 3.173(3) 5_777
Pb1 I2 3.177(3) 4_577
Pb1 I2 3.177(3) 8_755
Pb1 I1 3.218(9) 5_777

loop_
_geom_hbond_atom_site_label_D
_geom_hbond_atom_site_label_H
_geom_hbond_atom_site_label_A
_geom_hbond_distance_DH
_geom_hbond_distance_HA
_geom_hbond_distance_DA
_geom_hbond_angle_DHA
_geom_hbond_site_symmetry_A
N1 H1A I2 0.89 2.72 3.54(14) 153 8_755
N1 H1B I1 0.89 2.82 3.67(15) 160 .
N1 H1C I1 0.89 2.96 3.79(16) 156 8_855

loop_
_geom_torsion_atom_site_label_1
_geom_torsion_atom_site_label_2
_geom_torsion_atom_site_label_3
_geom_torsion_atom_site_label_4
_geom_torsion
_geom_torsion_site_symmetry_1
_geom_torsion_site_symmetry_4
N1 C1 C2 C3 -179(19) . .
C1 C2 C3 C4 176(17) . .
C2 C3 C4 C5 129(16) . .
C3 C4 C5 C6 136(9) . .
C4 C5 C6 C7 113(16) . .
Pb1 I2 Pb1 I2 -9.1(5) 4_477 4_577
Pb1 I2 Pb1 I2 170.9(5) 4_477 8_755
Pb1 I2 Pb1 I1 -100.3(7) 4_477 .
Pb1 I2 Pb1 I1 79.7(7) 4_477 5_777
